data_1565839
loop_
_publ_author_name
'Nguyen, Nguyen Hoang'
'Oh, Soo Min'
'Park, Cheol-Min'
'Shin, Seunghoon'

_publ_section_title
;
 Ortho-Selective C-H Arylation of Phenols with N-Carboxyindoles under
 Br\/onsted Acid- or Cu(I)-Catalysis
;
_journal_name_full 'Chemical Science'
_journal_paper_doi 10.1039/D1SC06157G
_journal_year 2022
_chemical_formula_sum 'C23 H21 N O3'
_chemical_formula_weight 359.41
_space_group_crystal_system monoclinic
_space_group_IT_number 14
_space_group_name_Hall '-P 2yn'
_space_group_name_H-M_alt 'P 1 21/n 1'
_atom_sites_solution_hydrogens geom
_audit_creation_method SHELXL-2014/7
_audit_update_record
;
2021-03-26 deposited with the CCDC.	2021-12-27 downloaded from the CCDC.
;
_cell_angle_alpha 90
_cell_angle_beta 100.1887(12)
_cell_angle_gamma 90
_cell_formula_units_Z 4
_cell_length_a 10.8503(3)
_cell_length_b 8.8759(2)
_cell_length_c 19.9348(5)
_cell_measurement_reflns_used 9940
_cell_measurement_temperature 193(2)
_cell_measurement_theta_max 27.46
_cell_measurement_theta_min 2.98
_cell_volume 1889.57(8)
_computing_cell_refinement 'Bruker SAINT'
_computing_data_collection 'Bruker APEX2'
_computing_data_reduction 'Bruker SAINT'
_computing_molecular_graphics 'Bruker SHELXTL'
_computing_publication_material 'Bruker SHELXTL'
_computing_structure_refinement 'SHELXL-2014/7 (Sheldrick, 2014)'
_computing_structure_solution 'SHELXS-97 (Sheldrick 2008)'
_diffrn_ambient_temperature 193(2)
_diffrn_measured_fraction_theta_full 0.999
_diffrn_measured_fraction_theta_max 0.999
_diffrn_measurement_device_type 'Bruker APEX-II CCD'
_diffrn_measurement_method '\f and \w scans'
_diffrn_radiation_type MoK\a
_diffrn_radiation_wavelength 0.71073
_diffrn_reflns_av_R_equivalents 0.0266
_diffrn_reflns_av_unetI/netI 0.0135
_diffrn_reflns_Laue_measured_fraction_full 0.999
_diffrn_reflns_Laue_measured_fraction_max 0.999
_diffrn_reflns_limit_h_max 14
_diffrn_reflns_limit_h_min -14
_diffrn_reflns_limit_k_max 11
_diffrn_reflns_limit_k_min -11
_diffrn_reflns_limit_l_max 25
_diffrn_reflns_limit_l_min -25
_diffrn_reflns_number 33546
_diffrn_reflns_point_group_measured_fraction_full 0.999
_diffrn_reflns_point_group_measured_fraction_max 0.999
_diffrn_reflns_theta_full 25.242
_diffrn_reflns_theta_max 27.490
_diffrn_reflns_theta_min 2.003
_exptl_absorpt_coefficient_mu 0.084
_exptl_absorpt_correction_T_max 0.7456
_exptl_absorpt_correction_T_min 0.7249
_exptl_absorpt_correction_type none
_exptl_absorpt_process_details 'SHELXL-2014/7 (Sheldrick, 2014)'
_exptl_crystal_colour colourless
_exptl_crystal_density_diffrn 1.263
_exptl_crystal_description Block
_exptl_crystal_F_000 760
_exptl_crystal_size_max 0.371
_exptl_crystal_size_mid 0.362
_exptl_crystal_size_min 0.324
_refine_diff_density_max 0.364
_refine_diff_density_min -0.197
_refine_diff_density_rms 0.043
_refine_ls_extinction_coef 0.0139(13)
_refine_ls_extinction_expression Fc^*^=kFc[1+0.001xFc^2^\l^3^/sin(2\q)]^-1/4^
_refine_ls_extinction_method 'SHELXL-2014/7 (Sheldrick 2014'
_refine_ls_goodness_of_fit_ref 1.050
_refine_ls_hydrogen_treatment constr
_refine_ls_matrix_type full
_refine_ls_number_parameters 246
_refine_ls_number_reflns 4337
_refine_ls_number_restraints 0
_refine_ls_restrained_S_all 1.050
_refine_ls_R_factor_all 0.0449
_refine_ls_R_factor_gt 0.0408
_refine_ls_shift/su_max 0.001
_refine_ls_shift/su_mean 0.000
_refine_ls_structure_factor_coef Fsqd
_refine_ls_weighting_details 'w=1/[\s^2^(Fo^2^)+(0.0564P)^2^+0.7216P] where P=(Fo^2^+2Fc^2^)/3'
_refine_ls_weighting_scheme calc
_refine_ls_wR_factor_gt 0.1098
_refine_ls_wR_factor_ref 0.1135
_reflns_Friedel_coverage 0.000
_reflns_number_gt 3884
_reflns_number_total 4337
_reflns_threshold_expression 'I > 2\s(I)'
_cod_data_source_file d1sc06157g3.cif
_cod_data_source_block OSM-V-7
_cod_original_sg_symbol_H-M 'P 21/n'
_cod_database_code 1565839
_shelx_shelxl_version_number 2014/7
_shelx_space_group_comment
; 
The symmetry employed for this shelxl refinement is uniquely defined 
by the following loop, which should always be used as a source of 
symmetry information in preference to the above space-group names. 
They are only intended as comments. 
;
_shelx_estimated_absorpt_t_min 0.970
_shelx_estimated_absorpt_t_max 0.973

loop_
_space_group_symop_operation_xyz
'x, y, z'
'-x+1/2, y+1/2, -z+1/2'
'-x, -y, -z'
'x-1/2, -y-1/2, z-1/2'

loop_
_atom_site_label
_atom_site_type_symbol
_atom_site_fract_x
_atom_site_fract_y
_atom_site_fract_z
_atom_site_U_iso_or_equiv
_atom_site_adp_type
_atom_site_occupancy
_atom_site_site_symmetry_order
_atom_site_calc_flag
_atom_site_refinement_flags_posn
_atom_site_refinement_flags_adp
_atom_site_refinement_flags_occupancy
_atom_site_disorder_assembly
_atom_site_disorder_group
O1 O 0.20489(9) 0.06843(10) 0.39157(4) 0.0331(2) Uani 1 1 d . . . . .
O2 O 0.06539(9) 0.39301(10) 0.20369(4) 0.0299(2) Uani 1 1 d . . . . .
O3 O 0.28094(10) 0.59283(10) 0.41326(5) 0.0373(2) Uani 1 1 d . . . . .
H3 H 0.3083 0.5668 0.4537 0.056 Uiso 1 1 calc R U . . .
N1 N 0.43571(9) 0.24886(11) 0.57328(5) 0.0238(2) Uani 1 1 d . . . . .
H1A H 0.5049 0.2245 0.6013 0.029 Uiso 1 1 calc R U . . .
C1 C 0.42550(11) 0.26931(12) 0.50374(5) 0.0212(2) Uani 1 1 d . . . . .
C2 C 0.30298(10) 0.30331(13) 0.47651(5) 0.0217(2) Uani 1 1 d . . . . .
C3 C 0.23530(11) 0.30704(13) 0.53234(6) 0.0248(2) Uani 1 1 d . . . . .
C4 C 0.11064(12) 0.33835(16) 0.53714(7) 0.0345(3) Uani 1 1 d . . . . .
H4A H 0.0510 0.3613 0.4975 0.041 Uiso 1 1 calc R U . . .
C5 C 0.07607(14) 0.3353(2) 0.60036(8) 0.0451(4) Uani 1 1 d . . . . .
H5A H -0.0080 0.3575 0.6043 0.054 Uiso 1 1 calc R U . . .
C6 C 0.16327(16) 0.2996(2) 0.65893(8) 0.0464(4) Uani 1 1 d . . . . .
H6A H 0.1366 0.2975 0.7018 0.056 Uiso 1 1 calc R U . . .
C7 C 0.28633(14) 0.26769(16) 0.65600(7) 0.0362(3) Uani 1 1 d . . . . .
H7A H 0.3449 0.2435 0.6959 0.043 Uiso 1 1 calc R U . . .
C8 C 0.32149(11) 0.27241(13) 0.59195(6) 0.0258(3) Uani 1 1 d . . . . .
C9 C 0.53586(10) 0.25010(13) 0.47124(5) 0.0215(2) Uani 1 1 d . . . . .
C10 C 0.55843(12) 0.34714(14) 0.41943(6) 0.0273(3) Uani 1 1 d . . . . .
H10A H 0.5008 0.4258 0.4043 0.033 Uiso 1 1 calc R U . . .
C11 C 0.66419(13) 0.32942(16) 0.39006(7) 0.0336(3) Uani 1 1 d . . . . .
H11A H 0.6782 0.3967 0.3551 0.040 Uiso 1 1 calc R U . . .
C12 C 0.75026(12) 0.21486(16) 0.41081(7) 0.0333(3) Uani 1 1 d . . . . .
C13 C 0.72864(11) 0.11970(15) 0.46288(6) 0.0304(3) Uani 1 1 d . . . . .
H13A H 0.7868 0.0417 0.4781 0.036 Uiso 1 1 calc R U . . .
C14 C 0.62355(11) 0.13669(13) 0.49300(6) 0.0248(2) Uani 1 1 d . . . . .
H14A H 0.6110 0.0707 0.5287 0.030 Uiso 1 1 calc R U . . .
C15 C 0.86293(15) 0.1935(2) 0.37698(9) 0.0534(4) Uani 1 1 d . . . . .
H15A H 0.8627 0.2704 0.3417 0.080 Uiso 1 1 calc R U . . .
H15B H 0.9395 0.2028 0.4111 0.080 Uiso 1 1 calc R U . . .
H15C H 0.8598 0.0932 0.3561 0.080 Uiso 1 1 calc R U . . .
C16 C 0.24545(10) 0.32624(13) 0.40400(5) 0.0213(2) Uani 1 1 d . . . . .
C17 C 0.19334(10) 0.20689(13) 0.36181(6) 0.0224(2) Uani 1 1 d . . . . .
C18 C 0.13480(11) 0.23167(13) 0.29495(6) 0.0238(2) Uani 1 1 d . . . . .
H18A H 0.1014 0.1498 0.2668 0.029 Uiso 1 1 calc R U . . .
C19 C 0.12575(10) 0.37828(13) 0.26982(5) 0.0227(2) Uani 1 1 d . . . . .
C20 C 0.17546(11) 0.49895(13) 0.30938(6) 0.0258(3) Uani 1 1 d . . . . .
H20A H 0.1699 0.5985 0.2916 0.031 Uiso 1 1 calc R U . . .
C21 C 0.23400(11) 0.46985(13) 0.37623(6) 0.0241(2) Uani 1 1 d . . . . .
C22 C 0.14943(13) -0.05694(14) 0.35264(7) 0.0347(3) Uani 1 1 d . . . . .
H22A H 0.1647 -0.1490 0.3800 0.052 Uiso 1 1 calc R U . . .
H22B H 0.0590 -0.0405 0.3397 0.052 Uiso 1 1 calc R U . . .
H22C H 0.1865 -0.0674 0.3115 0.052 Uiso 1 1 calc R U . . .
C23 C 0.02474(13) 0.54128(15) 0.18201(6) 0.0328(3) Uani 1 1 d . . . . .
H23A H -0.0169 0.5383 0.1342 0.049 Uiso 1 1 calc R U . . .
H23B H -0.0340 0.5785 0.2103 0.049 Uiso 1 1 calc R U . . .
H23C H 0.0973 0.6087 0.1867 0.049 Uiso 1 1 calc R U . . .

loop_
_atom_site_aniso_label
_atom_site_aniso_U_11
_atom_site_aniso_U_22
_atom_site_aniso_U_33
_atom_site_aniso_U_23
_atom_site_aniso_U_13
_atom_site_aniso_U_12
O1 0.0454(5) 0.0196(4) 0.0292(4) 0.0034(3) -0.0076(4) -0.0024(4)
O2 0.0393(5) 0.0271(5) 0.0191(4) 0.0003(3) -0.0064(3) 0.0028(4)
O3 0.0552(6) 0.0211(4) 0.0279(5) -0.0020(3) -0.0141(4) -0.0031(4)
N1 0.0257(5) 0.0265(5) 0.0175(4) 0.0014(4) -0.0008(4) 0.0028(4)
C1 0.0259(5) 0.0184(5) 0.0174(5) 0.0000(4) -0.0011(4) -0.0001(4)
C2 0.0244(5) 0.0194(5) 0.0195(5) 0.0002(4) -0.0006(4) 0.0014(4)
C3 0.0278(6) 0.0222(5) 0.0238(5) 0.0004(4) 0.0030(4) 0.0010(4)
C4 0.0288(6) 0.0365(7) 0.0379(7) 0.0026(6) 0.0054(5) 0.0043(5)
C5 0.0346(7) 0.0541(9) 0.0507(9) 0.0038(7) 0.0186(6) 0.0067(7)
C6 0.0525(9) 0.0548(10) 0.0374(7) 0.0048(7) 0.0227(7) 0.0066(7)
C7 0.0448(8) 0.0404(7) 0.0245(6) 0.0035(5) 0.0093(5) 0.0047(6)
C8 0.0303(6) 0.0231(6) 0.0235(5) 0.0008(4) 0.0035(4) 0.0017(5)
C9 0.0222(5) 0.0215(5) 0.0191(5) -0.0038(4) -0.0010(4) -0.0016(4)
C10 0.0306(6) 0.0239(6) 0.0265(6) 0.0008(4) 0.0029(5) 0.0004(5)
C11 0.0385(7) 0.0323(7) 0.0315(6) 0.0004(5) 0.0104(5) -0.0057(5)
C12 0.0276(6) 0.0391(7) 0.0338(6) -0.0096(5) 0.0068(5) -0.0031(5)
C13 0.0259(6) 0.0315(6) 0.0313(6) -0.0065(5) -0.0019(5) 0.0046(5)
C14 0.0260(6) 0.0239(6) 0.0220(5) -0.0020(4) -0.0023(4) 0.0008(4)
C15 0.0396(8) 0.0706(12) 0.0549(10) -0.0063(9) 0.0216(7) 0.0025(8)
C16 0.0201(5) 0.0231(5) 0.0190(5) 0.0005(4) -0.0010(4) 0.0025(4)
C17 0.0224(5) 0.0202(5) 0.0234(5) 0.0017(4) 0.0006(4) 0.0018(4)
C18 0.0254(5) 0.0219(5) 0.0223(5) -0.0033(4) -0.0009(4) -0.0003(4)
C19 0.0223(5) 0.0266(6) 0.0179(5) 0.0002(4) -0.0003(4) 0.0023(4)
C20 0.0315(6) 0.0204(5) 0.0230(5) 0.0030(4) -0.0022(4) 0.0008(5)
C21 0.0261(5) 0.0212(6) 0.0224(5) -0.0024(4) -0.0025(4) -0.0002(4)
C22 0.0418(7) 0.0203(6) 0.0388(7) 0.0001(5) -0.0022(6) -0.0031(5)
C23 0.0412(7) 0.0302(7) 0.0230(6) 0.0040(5) -0.0056(5) 0.0051(5)

loop_
_atom_type_symbol
_atom_type_description
_atom_type_scat_dispersion_real
_atom_type_scat_dispersion_imag
_atom_type_scat_source
C C 0.0033 0.0016 'International Tables Vol C Tables 4.2.6.8 and 6.1.1.4'
H H 0.0000 0.0000 'International Tables Vol C Tables 4.2.6.8 and 6.1.1.4'
N N 0.0061 0.0033 'International Tables Vol C Tables 4.2.6.8 and 6.1.1.4'
O O 0.0106 0.0060 'International Tables Vol C Tables 4.2.6.8 and 6.1.1.4'

loop_
_geom_angle_atom_site_label_1
_geom_angle_atom_site_label_2
_geom_angle_atom_site_label_3
_geom_angle
_geom_angle_site_symmetry_1
_geom_angle_site_symmetry_3
_geom_angle_publ_flag
C17 O1 C22 118.01(9) . . ?
C19 O2 C23 116.60(9) . . ?
C8 N1 C1 109.63(10) . . ?
C2 C1 N1 108.92(10) . . ?
C2 C1 C9 131.06(10) . . ?
N1 C1 C9 120.00(10) . . ?
C1 C2 C3 106.82(10) . . ?
C1 C2 C16 128.63(10) . . ?
C3 C2 C16 124.50(10) . . ?
C4 C3 C8 119.37(11) . . ?
C4 C3 C2 133.54(11) . . ?
C8 C3 C2 107.09(10) . . ?
C5 C4 C3 118.75(13) . . ?
C4 C5 C6 120.89(13) . . ?
C7 C6 C5 121.85(13) . . ?
C6 C7 C8 117.17(13) . . ?
N1 C8 C7 130.52(12) . . ?
N1 C8 C3 107.52(10) . . ?
C7 C8 C3 121.96(12) . . ?
C10 C9 C14 118.23(11) . . ?
C10 C9 C1 121.13(10) . . ?
C14 C9 C1 120.61(10) . . ?
C11 C10 C9 120.53(12) . . ?
C10 C11 C12 121.26(12) . . ?
C13 C12 C11 118.19(12) . . ?
C13 C12 C15 120.96(14) . . ?
C11 C12 C15 120.85(14) . . ?
C14 C13 C12 121.15(12) . . ?
C13 C14 C9 120.63(11) . . ?
C21 C16 C17 117.08(10) . . ?
C21 C16 C2 120.51(10) . . ?
C17 C16 C2 122.29(10) . . ?
O1 C17 C18 123.55(10) . . ?
O1 C17 C16 115.02(10) . . ?
C18 C17 C16 121.43(10) . . ?
C17 C18 C19 119.00(10) . . ?
O2 C19 C20 123.15(10) . . ?
O2 C19 C18 115.26(10) . . ?
C20 C19 C18 121.59(10) . . ?
C19 C20 C21 117.87(11) . . ?
O3 C21 C16 121.39(10) . . ?
O3 C21 C20 115.58(10) . . ?
C16 C21 C20 123.03(10) . . ?

loop_
_geom_bond_atom_site_label_1
_geom_bond_atom_site_label_2
_geom_bond_distance
_geom_bond_site_symmetry_2
_geom_bond_publ_flag
O1 C17 1.3607(14) . ?
O1 C22 1.4274(15) . ?
O2 C19 1.3706(13) . ?
O2 C23 1.4303(15) . ?
O3 C21 1.3649(14) . ?
N1 C8 1.3716(16) . ?
N1 C1 1.3829(14) . ?
C1 C2 1.3776(15) . ?
C1 C9 1.4687(16) . ?
C2 C3 1.4382(16) . ?
C2 C16 1.4837(14) . ?
C3 C4 1.4005(17) . ?
C3 C8 1.4099(16) . ?
C4 C5 1.377(2) . ?
C5 C6 1.403(2) . ?
C6 C7 1.376(2) . ?
C7 C8 1.3964(17) . ?
C9 C10 1.3993(16) . ?
C9 C14 1.4002(16) . ?
C10 C11 1.3863(18) . ?
C11 C12 1.393(2) . ?
C12 C13 1.390(2) . ?
C12 C15 1.5090(19) . ?
C13 C14 1.3876(17) . ?
C16 C21 1.3865(16) . ?
C16 C17 1.4075(16) . ?
C17 C18 1.3889(15) . ?
C18 C19 1.3916(16) . ?
C19 C20 1.3818(16) . ?
C20 C21 1.3953(15) . ?
